data_7243008
loop_
_publ_author_name
'Juneja, Navkiran'
'Zahid, Ethan'
'Unruh, Daniel K.'
'Hutchins, Kristin M.'

_publ_section_title
;
 Solid-state behaviors of imines: colossal biaxial positive thermal
 expansion, motion capability, and phase transitions
;
_journal_issue 25
_journal_name_full CrystEngComm
_journal_page_first 4439
_journal_page_last 4443
_journal_paper_doi 10.1039/D1CE00706H
_journal_volume 23
_journal_year 2021
_chemical_formula_moiety 'C12 H11 N3'
_chemical_formula_sum 'C12 H11 N3'
_chemical_formula_weight 197.24
_space_group_crystal_system orthorhombic
_space_group_IT_number 19
_space_group_name_Hall 'P 2ac 2ab'
_space_group_name_H-M_alt 'P 21 21 21'
_atom_sites_solution_hydrogens mixed
_audit_creation_date 2021-02-04
_audit_creation_method
;
Olex2 1.3-ac4
(compiled 2020.03.28 svn.rd84adfe8 for Rigaku Oxford Diffraction, GUI svn.r6032)
;
_audit_update_record
;
2021-05-28 deposited with the CCDC.	2021-06-07 downloaded from the CCDC.
;
_cell_angle_alpha 90
_cell_angle_beta 90
_cell_angle_gamma 90
_cell_formula_units_Z 4
_cell_length_a 5.83741(5)
_cell_length_b 7.32430(6)
_cell_length_c 23.48978(19)
_cell_measurement_reflns_used 13700
_cell_measurement_temperature 190(2)
_cell_measurement_theta_max 77.235
_cell_measurement_theta_min 3.744
_cell_volume 1004.304(14)
_computing_cell_refinement 'CrysAlisPro 1.171.41.104a (Rigaku OD, 2021)'
_computing_data_collection 'CrysAlisPro 1.171.41.104a (Rigaku OD, 2021)'
_computing_data_reduction 'CrysAlisPro 1.171.41.104a (Rigaku OD, 2021)'
_computing_molecular_graphics 'Olex2 1.3-ac4 (Dolomanov et al., 2009)'
_computing_publication_material 'Olex2 1.3-ac4 (Dolomanov et al., 2009)'
_computing_structure_refinement 'XL  (Sheldrick, 2008)'
_computing_structure_solution 'SHELXT 2014/5 (Sheldrick, 2014)'
_diffrn_ambient_temperature 189.95
_diffrn_measured_fraction_theta_full 1.000
_diffrn_measured_fraction_theta_max 0.994
_diffrn_measurement_device_type 'Bruker APEX-II CCD'
_diffrn_measurement_method '\f and \w scans'
_diffrn_radiation_type CuK\a
_diffrn_radiation_wavelength 1.54178
_diffrn_reflns_av_R_equivalents 0.0404
_diffrn_reflns_av_unetI/netI 0.0168
_diffrn_reflns_Laue_measured_fraction_full 1.000
_diffrn_reflns_Laue_measured_fraction_max 0.994
_diffrn_reflns_limit_h_max 7
_diffrn_reflns_limit_h_min -5
_diffrn_reflns_limit_k_max 9
_diffrn_reflns_limit_k_min -9
_diffrn_reflns_limit_l_max 29
_diffrn_reflns_limit_l_min -29
_diffrn_reflns_number 19699
_diffrn_reflns_point_group_measured_fraction_full 1.000
_diffrn_reflns_point_group_measured_fraction_max 0.989
_diffrn_reflns_theta_full 67.679
_diffrn_reflns_theta_max 77.369
_diffrn_reflns_theta_min 3.763
_diffrn_standards_number 0
_exptl_absorpt_coefficient_mu 0.639
_exptl_absorpt_correction_type none
_exptl_crystal_colour 'clear yellow'
_exptl_crystal_colour_lustre clear
_exptl_crystal_colour_primary yellow
_exptl_crystal_density_diffrn 1.304
_exptl_crystal_description irregular
_exptl_crystal_F_000 416
_exptl_crystal_size_max 0.15
_exptl_crystal_size_mid 0.103
_exptl_crystal_size_min 0.052
_refine_diff_density_max 0.138
_refine_diff_density_min -0.116
_refine_diff_density_rms 0.027
_refine_ls_abs_structure_details
;
 Flack x determined using 809 quotients [(I+)-(I-)]/[(I+)+(I-)]
 (Parsons, Flack and Wagner, Acta Cryst. B69 (2013) 249-259).
;
_refine_ls_abs_structure_Flack 0.08(16)
_refine_ls_extinction_coef 0.0051(8)
_refine_ls_extinction_expression Fc^*^=kFc[1+0.001xFc^2^\l^3^/sin(2\q)]^-1/4^
_refine_ls_extinction_method 'SHELXL-2018/3 (Sheldrick 2018)'
_refine_ls_goodness_of_fit_ref 1.061
_refine_ls_hydrogen_treatment mixed
_refine_ls_matrix_type full
_refine_ls_number_parameters 143
_refine_ls_number_reflns 2105
_refine_ls_number_restraints 0
_refine_ls_restrained_S_all 1.061
_refine_ls_R_factor_all 0.0283
_refine_ls_R_factor_gt 0.0274
_refine_ls_shift/su_max 0.000
_refine_ls_shift/su_mean 0.000
_refine_ls_structure_factor_coef Fsqd
_refine_ls_weighting_details 'w=1/[\s^2^(Fo^2^)+(0.0375P)^2^+0.1107P] where P=(Fo^2^+2Fc^2^)/3'
_refine_ls_weighting_scheme calc
_refine_ls_wR_factor_gt 0.0720
_refine_ls_wR_factor_ref 0.0727
_reflns_Friedel_coverage 0.661
_reflns_Friedel_fraction_full 1.000
_reflns_Friedel_fraction_max 0.982
_reflns_number_gt 2031
_reflns_number_total 2105
_reflns_threshold_expression 'I > 2\s(I)'
_cod_data_source_file d1ce00706h2.cif
_cod_data_source_block PI_190_2
_cod_depositor_comments 'Adding full bibliography for 7242993--7243020.cif.'
_cod_database_code 7243008
_shelx_shelxl_version_number 2018/3
_shelx_space_group_comment
;
The symmetry employed for this shelxl refinement is uniquely defined
by the following loop, which should always be used as a source of
symmetry information in preference to the above space-group names.
They are only intended as comments.
;
_shelx_estimated_absorpt_t_max 0.968
_shelx_estimated_absorpt_t_min 0.910
_olex2_refinement_description
;
1. Fixed Uiso
 At 1.2 times of:
  All C(H) groups, All N(H,H) groups
2.a Aromatic/amide H refined with riding coordinates:
 C7(H7), C2(H2), C3(H3), C5(H5), C6(H6), C9(H9), C10(H10), C11(H11), C12(H12)
;
_olex2_submission_special_instructions 'No special instructions were received'

loop_
_space_group_symop_operation_xyz
'x, y, z'
'-x+1/2, -y, z+1/2'
'-x, y+1/2, -z+1/2'
'x+1/2, -y+1/2, -z'

loop_
_atom_site_label
_atom_site_type_symbol
_atom_site_fract_x
_atom_site_fract_y
_atom_site_fract_z
_atom_site_U_iso_or_equiv
_atom_site_adp_type
_atom_site_occupancy
_atom_site_site_symmetry_order
_atom_site_calc_flag
_atom_site_refinement_flags_posn
_atom_site_refinement_flags_adp
_atom_site_refinement_flags_occupancy
_atom_site_disorder_assembly
_atom_site_disorder_group
N1 N 0.1817(3) 0.5339(2) 0.52235(6) 0.0430(4) Uani 1 1 d . . . . .
H1A H 0.065(4) 0.611(3) 0.5324(9) 0.052 Uiso 1 1 d . U . . .
H1B H 0.261(4) 0.481(3) 0.5507(9) 0.052 Uiso 1 1 d . U . . .
N2 N 0.5931(2) 0.60994(17) 0.30813(5) 0.0334(3) Uani 1 1 d . . . . .
C7 C 0.7885(3) 0.5487(2) 0.29349(6) 0.0331(3) Uani 1 1 d . . . . .
H7 H 0.881338 0.488190 0.320810 0.040 Uiso 1 1 calc R U . . .
C1 C 0.2901(3) 0.5577(2) 0.47104(6) 0.0322(3) Uani 1 1 d . . . . .
C2 C 0.1935(3) 0.6640(2) 0.42770(6) 0.0340(3) Uani 1 1 d . . . . .
H2 H 0.054064 0.727376 0.434404 0.041 Uiso 1 1 calc R U . . .
C3 C 0.2995(3) 0.6774(2) 0.37521(6) 0.0323(3) Uani 1 1 d . . . . .
H3 H 0.229774 0.748513 0.346170 0.039 Uiso 1 1 calc R U . . .
C4 C 0.5065(3) 0.58891(19) 0.36382(6) 0.0305(3) Uani 1 1 d . . . . .
C5 C 0.6062(3) 0.4862(2) 0.40772(6) 0.0332(3) Uani 1 1 d . . . . .
H5 H 0.748464 0.426548 0.401372 0.040 Uiso 1 1 calc R U . . .
C6 C 0.5001(3) 0.4709(2) 0.46007(6) 0.0339(3) Uani 1 1 d . . . . .
H6 H 0.570433 0.400407 0.489173 0.041 Uiso 1 1 calc R U . . .
C8 C 0.8723(3) 0.5704(2) 0.23489(6) 0.0308(3) Uani 1 1 d . . . . .
C9 C 0.7393(3) 0.6478(2) 0.19179(6) 0.0329(3) Uani 1 1 d . . . . .
H9 H 0.590142 0.692734 0.199896 0.039 Uiso 1 1 calc R U . . .
C10 C 0.8267(3) 0.6585(2) 0.13730(6) 0.0360(3) Uani 1 1 d . . . . .
H10 H 0.734189 0.712242 0.108553 0.043 Uiso 1 1 calc R U . . .
N3 N 1.0354(2) 0.59702(18) 0.12267(5) 0.0343(3) Uani 1 1 d . . . . .
C11 C 1.1625(3) 0.5264(2) 0.16432(6) 0.0343(3) Uani 1 1 d . . . . .
H11 H 1.311208 0.483076 0.154977 0.041 Uiso 1 1 calc R U . . .
C12 C 1.0912(3) 0.5123(2) 0.22043(6) 0.0336(3) Uani 1 1 d . . . . .
H12 H 1.190581 0.463487 0.248610 0.040 Uiso 1 1 calc R U . . .

loop_
_atom_site_aniso_label
_atom_site_aniso_U_11
_atom_site_aniso_U_22
_atom_site_aniso_U_33
_atom_site_aniso_U_23
_atom_site_aniso_U_13
_atom_site_aniso_U_12
N1 0.0462(8) 0.0516(8) 0.0314(7) 0.0039(6) 0.0050(6) 0.0087(7)
N2 0.0354(7) 0.0336(6) 0.0312(6) -0.0007(5) 0.0001(5) -0.0008(5)
C7 0.0349(7) 0.0337(7) 0.0308(7) -0.0002(6) -0.0025(6) -0.0001(6)
C1 0.0358(7) 0.0311(7) 0.0297(7) -0.0036(6) -0.0014(6) -0.0023(6)
C2 0.0314(7) 0.0345(7) 0.0359(7) -0.0013(6) -0.0002(6) 0.0042(6)
C3 0.0339(7) 0.0310(7) 0.0321(7) 0.0020(6) -0.0040(6) 0.0024(6)
C4 0.0328(7) 0.0288(6) 0.0298(7) -0.0012(5) -0.0010(6) -0.0023(6)
C5 0.0324(7) 0.0335(7) 0.0337(7) -0.0020(6) -0.0016(6) 0.0036(6)
C6 0.0379(8) 0.0333(7) 0.0305(7) 0.0009(5) -0.0047(6) 0.0030(6)
C8 0.0341(7) 0.0274(7) 0.0310(7) -0.0019(5) -0.0020(6) -0.0032(6)
C9 0.0309(7) 0.0335(7) 0.0343(7) -0.0022(6) -0.0020(6) 0.0030(6)
C10 0.0387(8) 0.0360(7) 0.0333(7) 0.0010(6) -0.0057(6) 0.0034(7)
N3 0.0365(7) 0.0341(6) 0.0324(6) 0.0002(5) 0.0006(5) -0.0024(5)
C11 0.0305(7) 0.0344(7) 0.0381(7) -0.0013(6) 0.0012(6) 0.0004(6)
C12 0.0328(7) 0.0338(7) 0.0343(7) 0.0019(6) -0.0035(6) 0.0015(6)

loop_
_atom_type_symbol
_atom_type_description
_atom_type_scat_dispersion_real
_atom_type_scat_dispersion_imag
_atom_type_scat_source
C C 0.0181 0.0091 'International Tables Vol C Tables 4.2.6.8 and 6.1.1.4'
H H 0.0000 0.0000 'International Tables Vol C Tables 4.2.6.8 and 6.1.1.4'
N N 0.0311 0.0180 'International Tables Vol C Tables 4.2.6.8 and 6.1.1.4'

loop_
_exptl_crystal_face_index_h
_exptl_crystal_face_index_k
_exptl_crystal_face_index_l
_exptl_crystal_face_perp_dist
0.81 4.59 -2.16 0.0636
-0.30 -4.34 6.09 0.0646
3.00 2.68 -3.61 0.0538
3.69 -0.13 -3.39 0.0485
-2.93 -0.85 9.25 0.0528
-3.69 0.15 3.39 0.0545
-0.84 -3.57 -9.46 0.0666
-0.03 -3.93 -5.93 0.0646
-0.24 -2.97 11.87 0.0486
-2.53 2.12 -9.07 0.0670
-1.30 -0.26 14.29 0.0337
3.57 1.58 0.42 0.0408
0.11 1.70 14.22 0.0357
-0.61 -0.36 -14.99 0.0244
0.33 0.27 15.15 0.0246

loop_
_geom_angle_atom_site_label_1
_geom_angle_atom_site_label_2
_geom_angle_atom_site_label_3
_geom_angle
_geom_angle_site_symmetry_1
_geom_angle_site_symmetry_3
_geom_angle_publ_flag
H1A N1 H1B 117.1(18) . . ?
C1 N1 H1A 119.5(13) . . ?
C1 N1 H1B 117.9(13) . . ?
C7 N2 C4 122.24(13) . . ?
N2 C7 H7 119.6 . . ?
N2 C7 C8 120.89(14) . . ?
C8 C7 H7 119.6 . . ?
N1 C1 C2 121.56(14) . . ?
N1 C1 C6 120.40(14) . . ?
C2 C1 C6 118.02(13) . . ?
C1 C2 H2 119.8 . . ?
C3 C2 C1 120.48(14) . . ?
C3 C2 H2 119.8 . . ?
C2 C3 H3 119.2 . . ?
C2 C3 C4 121.66(13) . . ?
C4 C3 H3 119.2 . . ?
C3 C4 N2 115.92(12) . . ?
C3 C4 C5 117.84(13) . . ?
C5 C4 N2 126.23(13) . . ?
C4 C5 H5 119.6 . . ?
C6 C5 C4 120.77(13) . . ?
C6 C5 H5 119.6 . . ?
C1 C6 H6 119.4 . . ?
C5 C6 C1 121.19(13) . . ?
C5 C6 H6 119.4 . . ?
C9 C8 C7 122.55(13) . . ?
C12 C8 C7 120.14(13) . . ?
C12 C8 C9 117.31(13) . . ?
C8 C9 H9 120.3 . . ?
C10 C9 C8 119.34(13) . . ?
C10 C9 H9 120.3 . . ?
C9 C10 H10 118.2 . . ?
N3 C10 C9 123.60(14) . . ?
N3 C10 H10 118.2 . . ?
C11 N3 C10 116.58(13) . . ?
N3 C11 H11 118.0 . . ?
N3 C11 C12 124.04(14) . . ?
C12 C11 H11 118.0 . . ?
C8 C12 H12 120.5 . . ?
C11 C12 C8 119.07(14) . . ?
C11 C12 H12 120.5 . . ?

loop_
_geom_bond_atom_site_label_1
_geom_bond_atom_site_label_2
_geom_bond_distance
_geom_bond_site_symmetry_2
_geom_bond_publ_flag
N1 H1A 0.92(2) . ?
N1 H1B 0.90(2) . ?
N1 C1 1.3725(19) . ?
N2 C7 1.273(2) . ?
N2 C4 1.4111(18) . ?
C7 H7 0.9500 . ?
C7 C8 1.4694(19) . ?
C1 C2 1.400(2) . ?
C1 C6 1.405(2) . ?
C2 H2 0.9500 . ?
C2 C3 1.383(2) . ?
C3 H3 0.9500 . ?
C3 C4 1.397(2) . ?
C4 C5 1.403(2) . ?
C5 H5 0.9500 . ?
C5 C6 1.381(2) . ?
C6 H6 0.9500 . ?
C8 C9 1.396(2) . ?
C8 C12 1.389(2) . ?
C9 H9 0.9500 . ?
C9 C10 1.380(2) . ?
C10 H10 0.9500 . ?
C10 N3 1.343(2) . ?
N3 C11 1.3324(19) . ?
C11 H11 0.9500 . ?
C11 C12 1.386(2) . ?
C12 H12 0.9500 . ?

loop_
_geom_hbond_atom_site_label_D
_geom_hbond_atom_site_label_H
_geom_hbond_atom_site_label_A
_geom_hbond_distance_DH
_geom_hbond_distance_HA
_geom_hbond_distance_DA
_geom_hbond_angle_DHA
_geom_hbond_site_symmetry_A
_geom_hbond_publ_flag
N1 H1B N3 0.90(2) 2.14(2) 3.033(2) 170.2(19) 2_665 yes

loop_
_geom_torsion_atom_site_label_1
_geom_torsion_atom_site_label_2
_geom_torsion_atom_site_label_3
_geom_torsion_atom_site_label_4
_geom_torsion
_geom_torsion_site_symmetry_1
_geom_torsion_site_symmetry_2
_geom_torsion_site_symmetry_3
_geom_torsion_site_symmetry_4
_geom_torsion_publ_flag
N1 C1 C2 C3 -176.26(14) . . . . ?
N1 C1 C6 C5 176.89(14) . . . . ?
N2 C7 C8 C9 -4.0(2) . . . . ?
N2 C7 C8 C12 176.26(14) . . . . ?
N2 C4 C5 C6 -177.67(13) . . . . ?
C7 N2 C4 C3 174.33(14) . . . . ?
C7 N2 C4 C5 -6.8(2) . . . . ?
C7 C8 C9 C10 -177.95(13) . . . . ?
C7 C8 C12 C11 177.04(13) . . . . ?
C1 C2 C3 C4 -1.1(2) . . . . ?
C2 C1 C6 C5 -1.4(2) . . . . ?
C2 C3 C4 N2 178.40(14) . . . . ?
C2 C3 C4 C5 -0.6(2) . . . . ?
C3 C4 C5 C6 1.2(2) . . . . ?
C4 N2 C7 C8 179.04(12) . . . . ?
C4 C5 C6 C1 -0.2(2) . . . . ?
C6 C1 C2 C3 2.1(2) . . . . ?
C8 C9 C10 N3 0.4(2) . . . . ?
C9 C8 C12 C11 -2.7(2) . . . . ?
C9 C10 N3 C11 -1.5(2) . . . . ?
C10 N3 C11 C12 0.5(2) . . . . ?
N3 C11 C12 C8 1.6(2) . . . . ?
C12 C8 C9 C10 1.8(2) . . . . ?
